data_1536611
loop_
_publ_author_name
'Efremov, V.A.'
'Mel'nikov, P.P.'
'Karril'o Eredero, H.D.'
'Trunov, V.K.'

_publ_section_title
;
 Potassium-rubidium rear-earth ternary vanadates and the study of
 K2RbTb(VO4)2 and K2RbGd(VO4)2 structures
;
_journal_name_full 'Izvestiya Akademii Nauk SSSR, Neorganicheskie Materialy'
_journal_page_first 88
_journal_page_last 91
_journal_volume 27
_journal_year 1991
_chemical_formula_sum 'K2 O8 Rb Tb V2'
_chemical_name_systematic 'K2 Rb Tb (V O4)2'
_space_group_IT_number 164
_symmetry_space_group_name_Hall '-P 3 2"'
_symmetry_space_group_name_H-M 'P -3 m 1'
_cell_angle_alpha 90
_cell_angle_beta 90
_cell_angle_gamma 120
_cell_formula_units_Z 1
_cell_length_a 5.967
_cell_length_b 5.967
_cell_length_c 7.738
_cell_volume 238.601
_citation_journal_id_ASTM IVNMAW
_cod_data_source_file Efremov_IVNMAW_1991_1087.cif
_cod_data_source_block K2O8Rb1Tb1V2
_cod_original_cell_volume 238.6005
_cod_original_formula_sum 'K2 O8 Rb1 Tb1 V2'
_cod_database_code 1536611

loop_
_symmetry_equiv_pos_as_xyz
x,y,z
-y,x-y,z
-x+y,-x,z
y,x,-z
-x,-x+y,-z
x-y,-y,-z
-x,-y,-z
y,-x+y,-z
x-y,x,-z
-y,-x,z
x,x-y,z
-x+y,y,z

loop_
_atom_site_label
_atom_site_type_symbol
_atom_site_fract_x
_atom_site_fract_y
_atom_site_fract_z
_atom_site_occupancy
_atom_site_U_iso_or_equiv
K1 K+1 0.3333 0.6667 0.2004 1 0.0
Tb1 Tb+3 0 0 0 1 0.0
V1 V+5 0.3333 0.6667 0.7509 1 0.0
Rb1 Rb+1 0 0 0.5 1 0.0
O1 O-2 0.3333 0.6667 0.539 1 0.0
O2 O-2 0.1765 -0.1765 0.8254 1 0.0
